data_8106457
loop_
_publ_author_name
'Al-Omary, Fatmah A. M.'
'Alanazi, Fahdah S.'
'Ghabbour, Hazem A.'
'El-Emam, Ali A.'

_publ_section_title
;
 Crystal structure of
 2-[3,5-bis(trifluoromethyl)benzylsulfanyl]-5-(5-bromothiophen-2-yl)-1,3,4-oxadiazole,
 C15H7BrF6N2OS2
;
_journal_issue 1
_journal_name_full 'Zeitschrift f\"ur Kristallographie - New Crystal Structures'
_journal_page_first 131
_journal_page_last 133
_journal_paper_doi 10.1515/ncrs-2016-0188
_journal_volume 232
_journal_year 2017
_chemical_formula_sum 'C15 H7 Br F6 N2 O S2'
_chemical_formula_weight 489.26
_space_group_IT_number 14
_space_group_name_Hall '-P 2ybc'
_space_group_name_H-M_alt 'P 1 21/c 1'
_symmetry_cell_setting monoclinic
_symmetry_Int_Tables_number 14
_symmetry_space_group_name_Hall '-P 2ybc'
_symmetry_space_group_name_H-M 'P 1 21/c 1'
_atom_sites_solution_hydrogens geom
_atom_sites_solution_primary direct
_atom_sites_solution_secondary difmap
_cell_angle_alpha 90.00
_cell_angle_beta 90.791(3)
_cell_angle_gamma 90.00
_cell_formula_units_Z 4
_cell_length_a 18.8292(14)
_cell_length_b 11.4568(9)
_cell_length_c 8.3400(6)
_cell_measurement_reflns_used 5882
_cell_measurement_temperature 296(2)
_cell_measurement_theta_max 22.34
_cell_measurement_theta_min 2.80
_cell_volume 1799.0(2)
_computing_cell_refinement 'Bruker SAINT'
_computing_data_collection 'Bruker APEX2'
_computing_data_reduction 'Bruker SAINT'
_computing_molecular_graphics 'Bruker SHELXTL'
_computing_publication_material 'Bruker SHELXTL'
_computing_structure_refinement 'SHELXL-2014 (Sheldrick 2014)'
_computing_structure_solution 'SHELXS-97 (Sheldrick 2008)'
_diffrn_ambient_temperature 296(2)
_diffrn_measured_fraction_theta_full 1.000
_diffrn_measured_fraction_theta_max 1.000
_diffrn_measurement_device_type 'Bruker APEX-II CCD'
_diffrn_measurement_method '\f and \w scans'
_diffrn_radiation_monochromator graphite
_diffrn_radiation_source 'fine-focus micro tube'
_diffrn_radiation_type MoK\a
_diffrn_radiation_wavelength 0.71073
_diffrn_reflns_av_R_equivalents 0.1000
_diffrn_reflns_av_sigmaI/netI 0.0746
_diffrn_reflns_limit_h_max 22
_diffrn_reflns_limit_h_min -20
_diffrn_reflns_limit_k_max 13
_diffrn_reflns_limit_k_min -13
_diffrn_reflns_limit_l_max 9
_diffrn_reflns_limit_l_min -9
_diffrn_reflns_number 21302
_diffrn_reflns_theta_full 25.00
_diffrn_reflns_theta_max 25.00
_diffrn_reflns_theta_min 2.08
_diffrn_standards_decay_% .
_diffrn_standards_interval_count .
_diffrn_standards_interval_time .
_diffrn_standards_number 0
_exptl_absorpt_coefficient_mu 2.584
_exptl_absorpt_correction_T_max 0.8318
_exptl_absorpt_correction_T_min 0.3186
_exptl_absorpt_correction_type multi-scan
_exptl_absorpt_process_details SADABS_Bruker_2014
_exptl_crystal_colour colourless
_exptl_crystal_density_diffrn 1.806
_exptl_crystal_density_method 'not measured'
_exptl_crystal_description plate
_exptl_crystal_F_000 960
_exptl_crystal_size_max 0.57
_exptl_crystal_size_mid 0.35
_exptl_crystal_size_min 0.07
_refine_diff_density_max 0.979
_refine_diff_density_min -0.440
_refine_diff_density_rms 0.083
_refine_ls_extinction_method none
_refine_ls_goodness_of_fit_ref 1.032
_refine_ls_hydrogen_treatment mixed
_refine_ls_matrix_type full
_refine_ls_number_parameters 272
_refine_ls_number_reflns 3161
_refine_ls_number_restraints 3
_refine_ls_restrained_S_all 1.031
_refine_ls_R_factor_all 0.1121
_refine_ls_R_factor_gt 0.0683
_refine_ls_shift/su_max 0.000
_refine_ls_shift/su_mean 0.000
_refine_ls_structure_factor_coef Fsqd
_refine_ls_weighting_details 'calc w=1/[\s^2^(Fo^2^)+(0.0858P)^2^+4.0448P] where P=(Fo^2^+2Fc^2^)/3'
_refine_ls_weighting_scheme calc
_refine_ls_wR_factor_gt 0.1719
_refine_ls_wR_factor_ref 0.1986
_reflns_number_gt 1970
_reflns_number_total 3161
_reflns_threshold_expression >2sigma(I)
_cod_data_source_file suppl_ncrs-2016-0188_suppl.cif
_cod_data_source_block a_a
_cod_original_sg_symbol_H-M 'P 21/c'
_cod_database_code 8106457

loop_
_symmetry_equiv_pos_as_xyz
'x, y, z'
'-x, y+1/2, -z+1/2'
'-x, -y, -z'
'x, -y-1/2, z-1/2'

loop_
_atom_site_label
_atom_site_type_symbol
_atom_site_fract_x
_atom_site_fract_y
_atom_site_fract_z
_atom_site_U_iso_or_equiv
_atom_site_adp_type
_atom_site_occupancy
_atom_site_symmetry_multiplicity
_atom_site_calc_flag
_atom_site_refinement_flags
_atom_site_disorder_assembly
_atom_site_disorder_group
Br1 Br 0.72439(5) 0.71399(9) -0.13559(11) 0.0903(4) Uani 1 1 d . . .
F1 F -0.0040(4) 0.3361(8) 0.6335(10) 0.177(4) Uani 1 1 d . . .
F2 F 0.0787(4) 0.2435(6) 0.5630(13) 0.190(4) Uani 1 1 d . . .
F3 F 0.0346(5) 0.3718(7) 0.4127(8) 0.169(3) Uani 1 1 d . . .
F4 F 0.0955(12) 0.5157(15) 1.1082(13) 0.120(6) Uani 0.74(3) 1 d P A 1
F5 F 0.1041(11) 0.6846(12) 1.0352(14) 0.119(6) Uani 0.74(3) 1 d P A 1
F6 F 0.1969(4) 0.5984(13) 1.0983(9) 0.088(4) Uani 0.74(3) 1 d P A 1
F5X F 0.0676(8) 0.588(6) 1.056(6) 0.148(17) Uani 0.26(3) 1 d PD A 2
F6X F 0.137(2) 0.6986(9) 1.035(5) 0.19(4) Uani 0.26(3) 1 d PD A 2
F4X F 0.156(5) 0.502(4) 1.117(3) 0.21(4) Uani 0.26(3) 1 d PD A 2
S1 S 0.57631(10) 0.73792(16) 0.0189(2) 0.0639(5) Uani 1 1 d . . .
S2 S 0.33239(10) 0.51981(15) 0.4713(2) 0.0647(5) Uani 1 1 d . . .
O1 O 0.4458(2) 0.5598(4) 0.2987(5) 0.0542(11) Uani 1 1 d . . .
N1 N 0.4281(3) 0.7312(5) 0.1833(7) 0.0625(15) Uani 1 1 d . . .
N2 N 0.3680(3) 0.7040(5) 0.2801(7) 0.0626(15) Uani 1 1 d . . .
C1 C 0.6481(4) 0.6519(7) -0.0195(8) 0.0615(18) Uani 1 1 d . . .
C2 C 0.6428(4) 0.5444(7) 0.0450(9) 0.0643(19) Uani 1 1 d . . .
H2A H 0.6779 0.4853 0.0342 0.077 Uiso 1 1 calc R . .
C3 C 0.5797(4) 0.5298(6) 0.1297(8) 0.0584(17) Uani 1 1 d . . .
H3A H 0.5673 0.4598 0.1836 0.070 Uiso 1 1 calc R . .
C4 C 0.5381(4) 0.6272(5) 0.1264(7) 0.0506(15) Uani 1 1 d . . .
C5 C 0.4706(4) 0.6447(5) 0.1977(7) 0.0499(15) Uani 1 1 d . . .
C6 C 0.3828(4) 0.6037(5) 0.3432(8) 0.0528(16) Uani 1 1 d . . .
C7 C 0.2608(4) 0.6235(5) 0.5014(8) 0.0573(17) Uani 1 1 d . . .
H7A H 0.2791 0.6936 0.5576 0.069 Uiso 1 1 calc R . .
H7B H 0.2404 0.6480 0.3967 0.069 Uiso 1 1 calc R . .
C8 C 0.2044(3) 0.5650(5) 0.6009(7) 0.0494(15) Uani 1 1 d . . .
C9 C 0.1578(4) 0.4840(6) 0.5370(8) 0.0605(18) Uani 1 1 d . . .
H9A H 0.1619 0.4621 0.4276 0.073 Uiso 1 1 calc R . .
C10 C 0.1052(4) 0.4339(6) 0.6279(8) 0.0589(17) Uani 1 1 d . . .
C11 C 0.0978(4) 0.4661(6) 0.7855(8) 0.0589(17) Uani 1 1 d . . .
H11A H 0.0614 0.4326 0.8484 0.071 Uiso 1 1 calc R . .
C12 C 0.1435(3) 0.5474(5) 0.8519(7) 0.0489(15) Uani 1 1 d . A .
C13 C 0.1965(3) 0.5955(5) 0.7604(7) 0.0484(15) Uani 1 1 d . . .
H13A H 0.2282 0.6506 0.8076 0.058 Uiso 1 1 calc R . .
C14 C 0.0560(6) 0.3450(9) 0.5561(11) 0.088(3) Uani 1 1 d . . .
C15 C 0.1348(5) 0.5857(7) 1.0223(9) 0.0676(19) Uani 1 1 d D . .

loop_
_atom_site_aniso_label
_atom_site_aniso_U_11
_atom_site_aniso_U_22
_atom_site_aniso_U_33
_atom_site_aniso_U_23
_atom_site_aniso_U_13
_atom_site_aniso_U_12
Br1 0.0760(7) 0.1004(8) 0.0950(7) -0.0130(5) 0.0231(5) -0.0105(5)
F1 0.128(6) 0.217(9) 0.186(7) -0.080(6) 0.015(5) -0.105(6)
F2 0.177(8) 0.071(4) 0.320(12) -0.080(6) -0.082(8) -0.004(4)
F3 0.230(8) 0.167(7) 0.109(4) 0.005(4) -0.078(5) -0.102(6)
F4 0.181(13) 0.106(11) 0.074(7) -0.012(6) 0.050(8) -0.064(9)
F5 0.160(14) 0.098(9) 0.099(7) -0.023(6) -0.005(8) 0.065(9)
F6 0.078(6) 0.138(10) 0.046(4) -0.025(5) -0.013(3) 0.013(5)
F5X 0.15(3) 0.16(4) 0.14(3) -0.05(3) 0.06(2) -0.06(3)
F6X 0.25(6) 0.16(4) 0.16(3) -0.13(3) 0.14(4) -0.17(5)
F4X 0.39(9) 0.19(5) 0.044(13) 0.019(19) 0.00(3) 0.18(7)
S1 0.0633(12) 0.0559(10) 0.0726(12) 0.0101(9) 0.0056(9) 0.0012(9)
S2 0.0739(13) 0.0483(10) 0.0723(12) 0.0133(8) 0.0115(9) 0.0052(9)
O1 0.056(3) 0.047(2) 0.059(3) 0.008(2) -0.003(2) 0.002(2)
N1 0.060(4) 0.057(4) 0.070(4) 0.016(3) 0.008(3) 0.003(3)
N2 0.062(4) 0.061(4) 0.065(4) 0.010(3) -0.002(3) 0.004(3)
C1 0.046(4) 0.075(5) 0.063(4) -0.008(4) -0.004(3) -0.007(4)
C2 0.055(4) 0.063(5) 0.075(5) -0.003(4) -0.014(4) 0.012(4)
C3 0.062(5) 0.054(4) 0.059(4) 0.008(3) -0.013(3) 0.000(3)
C4 0.054(4) 0.051(4) 0.047(3) 0.002(3) -0.014(3) -0.004(3)
C5 0.058(4) 0.045(4) 0.046(3) 0.002(3) -0.011(3) -0.001(3)
C6 0.058(4) 0.044(4) 0.056(4) 0.003(3) -0.007(3) -0.001(3)
C7 0.073(5) 0.043(4) 0.057(4) 0.003(3) 0.011(3) 0.002(3)
C8 0.058(4) 0.038(3) 0.052(4) 0.001(3) -0.007(3) 0.004(3)
C9 0.083(5) 0.051(4) 0.047(4) -0.001(3) -0.009(3) -0.002(4)
C10 0.065(5) 0.053(4) 0.059(4) -0.001(3) -0.014(3) -0.014(3)
C11 0.060(4) 0.056(4) 0.060(4) 0.008(3) -0.002(3) -0.004(3)
C12 0.051(4) 0.044(4) 0.051(4) -0.001(3) -0.006(3) 0.002(3)
C13 0.051(4) 0.039(3) 0.055(4) -0.005(3) -0.007(3) 0.000(3)
C14 0.098(7) 0.081(6) 0.085(6) -0.023(5) -0.007(5) -0.029(5)
C15 0.070(6) 0.070(5) 0.063(5) -0.001(4) 0.010(4) -0.002(4)

loop_
_atom_type_symbol
_atom_type_description
_atom_type_scat_dispersion_real
_atom_type_scat_dispersion_imag
_atom_type_scat_source
C C 0.0033 0.0016 'International Tables Vol C Tables 4.2.6.8 and 6.1.1.4'
H H 0.0000 0.0000 'International Tables Vol C Tables 4.2.6.8 and 6.1.1.4'
N N 0.0061 0.0033 'International Tables Vol C Tables 4.2.6.8 and 6.1.1.4'
O O 0.0106 0.0060 'International Tables Vol C Tables 4.2.6.8 and 6.1.1.4'
S S 0.1246 0.1234 'International Tables Vol C Tables 4.2.6.8 and 6.1.1.4'
F F 0.0171 0.0103 'International Tables Vol C Tables 4.2.6.8 and 6.1.1.4'
Br Br -0.2901 2.4595 'International Tables Vol C Tables 4.2.6.8 and 6.1.1.4'

loop_
_geom_angle_atom_site_label_1
_geom_angle_atom_site_label_2
_geom_angle_atom_site_label_3
_geom_angle
_geom_angle_site_symmetry_1
_geom_angle_site_symmetry_3
C1 S1 C4 90.6(4) . .
C6 S2 C7 97.9(3) . .
C6 O1 C5 102.3(5) . .
C5 N1 N2 106.1(5) . .
C6 N2 N1 104.8(6) . .
C2 C1 S1 112.9(6) . .
C2 C1 Br1 127.7(6) . .
S1 C1 Br1 119.4(4) . .
C1 C2 C3 112.2(6) . .
C1 C2 H2A 123.9 . .
C3 C2 H2A 123.9 . .
C4 C3 C2 112.6(6) . .
C4 C3 H3A 123.7 . .
C2 C3 H3A 123.7 . .
C3 C4 C5 128.5(6) . .
C3 C4 S1 111.7(5) . .
C5 C4 S1 119.8(5) . .
N1 C5 O1 112.9(6) . .
N1 C5 C4 129.1(6) . .
O1 C5 C4 118.0(6) . .
N2 C6 O1 114.0(6) . .
N2 C6 S2 128.9(6) . .
O1 C6 S2 117.1(4) . .
C8 C7 S2 108.3(4) . .
C8 C7 H7A 110.0 . .
S2 C7 H7A 110.0 . .
C8 C7 H7B 110.0 . .
S2 C7 H7B 110.0 . .
H7A C7 H7B 108.4 . .
C9 C8 C13 117.7(6) . .
C9 C8 C7 122.3(6) . .
C13 C8 C7 120.0(6) . .
C8 C9 C10 121.7(6) . .
C8 C9 H9A 119.2 . .
C10 C9 H9A 119.2 . .
C11 C10 C9 119.8(6) . .
C11 C10 C14 119.7(7) . .
C9 C10 C14 120.5(7) . .
C10 C11 C12 119.7(6) . .
C10 C11 H11A 120.2 . .
C12 C11 H11A 120.2 . .
C11 C12 C13 120.0(6) . .
C11 C12 C15 120.2(6) . .
C13 C12 C15 119.8(6) . .
C12 C13 C8 121.2(6) . .
C12 C13 H13A 119.4 . .
C8 C13 H13A 119.4 . .
F2 C14 F3 111.5(9) . .
F2 C14 F1 101.7(10) . .
F3 C14 F1 102.4(9) . .
F2 C14 C10 114.2(9) . .
F3 C14 C10 113.1(8) . .
F1 C14 C10 112.9(8) . .
F5 C15 F4X 137.6(16) . .
F5 C15 F6X 28.5(17) . .
F4X C15 F6X 133(3) . .
F5 C15 F5X 62(2) . .
F4X C15 F5X 100(3) . .
F6X C15 F5X 89(3) . .
F5 C15 F4 103.8(12) . .
F4X C15 F4 52(4) . .
F6X C15 F4 125.4(16) . .
F5X C15 F4 48(3) . .
F5 C15 F6 105.0(10) . .
F4X C15 F6 62(4) . .
F6X C15 F6 80(2) . .
F5X C15 F6 138(2) . .
F4 C15 F6 107.8(10) . .
F5 C15 C12 113.3(8) . .
F4X C15 C12 108.8(15) . .
F6X C15 C12 111.6(17) . .
F5X C15 C12 109.2(19) . .
F4 C15 C12 114.1(8) . .
F6 C15 C12 112.1(7) . .

loop_
_geom_bond_atom_site_label_1
_geom_bond_atom_site_label_2
_geom_bond_distance
_geom_bond_site_symmetry_2
Br1 C1 1.883(7) .
F1 C14 1.312(11) .
F2 C14 1.241(11) .
F3 C14 1.294(11) .
F4 C15 1.310(12) .
F5 C15 1.277(12) .
F6 C15 1.331(11) .
F5X C15 1.300(5) .
F6X C15 1.298(5) .
F4X C15 1.297(5) .
S1 C1 1.707(8) .
S1 C4 1.717(7) .
S2 C6 1.731(7) .
S2 C7 1.816(7) .
O1 C6 1.344(8) .
O1 C5 1.373(7) .
N1 C5 1.278(8) .
N1 N2 1.432(8) .
N2 C6 1.293(8) .
C1 C2 1.348(10) .
C2 C3 1.401(10) .
C2 H2A 0.9500 .
C3 C4 1.364(9) .
C3 H3A 0.9500 .
C4 C5 1.425(9) .
C7 C8 1.513(9) .
C7 H7A 0.9900 .
C7 H7B 0.9900 .
C8 C9 1.380(9) .
C8 C13 1.385(8) .
C9 C10 1.381(9) .
C9 H9A 0.9500 .
C10 C11 1.373(9) .
C10 C14 1.496(10) .
C11 C12 1.379(9) .
C11 H11A 0.9500 .
C12 C13 1.379(9) .
C12 C15 1.499(10) .
C13 H13A 0.9500 .

loop_
_geom_torsion_atom_site_label_1
_geom_torsion_atom_site_label_2
_geom_torsion_atom_site_label_3
_geom_torsion_atom_site_label_4
_geom_torsion
_geom_torsion_site_symmetry_1
_geom_torsion_site_symmetry_2
_geom_torsion_site_symmetry_3
_geom_torsion_site_symmetry_4
C5 N1 N2 C6 0.9(7) . . . .
C4 S1 C1 C2 0.5(6) . . . .
C4 S1 C1 Br1 -177.6(4) . . . .
S1 C1 C2 C3 -0.6(8) . . . .
Br1 C1 C2 C3 177.3(5) . . . .
C1 C2 C3 C4 0.5(9) . . . .
C2 C3 C4 C5 179.7(6) . . . .
C2 C3 C4 S1 -0.1(7) . . . .
C1 S1 C4 C3 -0.2(5) . . . .
C1 S1 C4 C5 180.0(5) . . . .
N2 N1 C5 O1 -0.9(7) . . . .
N2 N1 C5 C4 179.9(6) . . . .
C6 O1 C5 N1 0.5(7) . . . .
C6 O1 C5 C4 179.8(5) . . . .
C3 C4 C5 N1 -172.8(7) . . . .
S1 C4 C5 N1 7.0(9) . . . .
C3 C4 C5 O1 8.1(9) . . . .
S1 C4 C5 O1 -172.2(4) . . . .
N1 N2 C6 O1 -0.6(7) . . . .
N1 N2 C6 S2 -179.2(5) . . . .
C5 O1 C6 N2 0.1(7) . . . .
C5 O1 C6 S2 178.9(4) . . . .
C7 S2 C6 N2 -5.8(7) . . . .
C7 S2 C6 O1 175.6(5) . . . .
C6 S2 C7 C8 174.9(5) . . . .
S2 C7 C8 C9 -76.2(7) . . . .
S2 C7 C8 C13 106.3(6) . . . .
C13 C8 C9 C10 -0.4(10) . . . .
C7 C8 C9 C10 -178.0(6) . . . .
C8 C9 C10 C11 1.0(10) . . . .
C8 C9 C10 C14 -179.1(7) . . . .
C9 C10 C11 C12 -0.6(10) . . . .
C14 C10 C11 C12 179.5(7) . . . .
C10 C11 C12 C13 -0.3(10) . . . .
C10 C11 C12 C15 178.3(7) . . . .
C11 C12 C13 C8 0.9(9) . . . .
C15 C12 C13 C8 -177.7(6) . . . .
C9 C8 C13 C12 -0.5(9) . . . .
C7 C8 C13 C12 177.1(6) . . . .
C11 C10 C14 F2 -93.2(11) . . . .
C9 C10 C14 F2 86.9(11) . . . .
C11 C10 C14 F3 137.9(9) . . . .
C9 C10 C14 F3 -42.0(13) . . . .
C11 C10 C14 F1 22.3(13) . . . .
C9 C10 C14 F1 -157.6(9) . . . .
C11 C12 C15 F5 -101.2(14) . . . .
C13 C12 C15 F5 77.5(15) . . . .
C11 C12 C15 F4X 74(5) . . . .
C13 C12 C15 F4X -108(5) . . . .
C11 C12 C15 F6X -132(2) . . . .
C13 C12 C15 F6X 47(2) . . . .
C11 C12 C15 F5X -35(4) . . . .
C13 C12 C15 F5X 144(4) . . . .
C11 C12 C15 F4 17.3(17) . . . .
C13 C12 C15 F4 -164.0(15) . . . .
C11 C12 C15 F6 140.2(9) . . . .
C13 C12 C15 F6 -41.1(11) . . . .
